data_7152418
loop_
_publ_author_name
'Aldrey, Anxela'
'Mac\'ias, Alejandro'
'Bastida, Rufina'
'Zaragoza, Guillermo'
'Rama, Gustavo'
'L\'opez, Miguel V\'azquez'

_publ_section_title
;
 A chemosensor for dihydrogenphosphate based on an oxoazamacrocycle
 possessing three thiourea arms.
;
_journal_issue 28
_journal_name_full 'Organic &amp; biomolecular chemistry'
_journal_page_first 5379
_journal_page_last 5384
_journal_paper_doi 10.1039/c2ob25498k
_journal_volume 10
_journal_year 2012
_chemical_compound_source 'synthesis as described'
_chemical_formula_moiety 'C43 H45 N10 O8 S3, N O3, 4(C2 H3 N)'
_chemical_formula_sum 'C51 H57 N15 O11 S3'
_chemical_formula_weight 1152.3
_chemical_name_systematic
;
?
;
_space_group_IT_number 2
_symmetry_cell_setting triclinic
_symmetry_Int_Tables_number 2
_symmetry_space_group_name_Hall '-P 1'
_symmetry_space_group_name_H-M 'P -1'
_atom_sites_solution_hydrogens geom
_atom_sites_solution_primary direct
_atom_sites_solution_secondary difmap
_audit_conform_dict_location ftp://ftp.iucr.org/pub/cif_core.dic
_audit_conform_dict_name cif_core.dic
_audit_conform_dict_version 2.4
_audit_creation_date 2012-01-13T13:19:32-00:00
_audit_creation_method 'WinGX routine CIF_UPDATE'
_cell_angle_alpha 95.902(14)
_cell_angle_beta 105.791(13)
_cell_angle_gamma 91.983(13)
_cell_formula_units_Z 2
_cell_length_a 12.535(4)
_cell_length_b 14.086(5)
_cell_length_c 16.533(6)
_cell_measurement_reflns_used 1935
_cell_measurement_temperature 100(2)
_cell_measurement_theta_max 26.06
_cell_measurement_theta_min 2.67
_cell_measurement_wavelength 0.71073
_cell_volume 2788.2(17)
_computing_cell_refinement 'APPEX2 (BRUKER AXS, 2005)'
_computing_data_collection 'APPEX2 (BRUKER AXS, 2005)'
_computing_data_reduction 'APPEX2 (BRUKER AXS, 2005)'
_computing_molecular_graphics 'Ortep-3 for Windows (Farrugia, 1997)'
_computing_publication_material 'WinGX publication routines (Farrugia, 1999)'
_computing_structure_refinement 'SHELXL-97 (Sheldrick, 2008)'
_computing_structure_solution 'SIR-97 (Giacovazzo et all, 1999)'
_diffrn_ambient_temperature 100(2)
_diffrn_measured_fraction_theta_full 0.974
_diffrn_measured_fraction_theta_max 0.974
_diffrn_measurement_device 'four-circle diffractometer'
_diffrn_measurement_device_type 'BRUKER APPEX-II CCD'
_diffrn_measurement_method 'omega and phi scans'
_diffrn_radiation_monochromator graphite
_diffrn_radiation_probe x-ray
_diffrn_radiation_source 'fine-focus sealed tube'
_diffrn_radiation_type MoK\a
_diffrn_radiation_wavelength 0.7107
_diffrn_reflns_av_R_equivalents 0.1100
_diffrn_reflns_av_unetI/netI 0.1904
_diffrn_reflns_limit_h_max 10
_diffrn_reflns_limit_h_min -11
_diffrn_reflns_limit_k_max 12
_diffrn_reflns_limit_k_min -12
_diffrn_reflns_limit_l_max 15
_diffrn_reflns_limit_l_min 0
_diffrn_reflns_number 30269
_diffrn_reflns_theta_full 18.86
_diffrn_reflns_theta_max 18.86
_diffrn_reflns_theta_min 1.29
_exptl_absorpt_coefficient_mu 0.206
_exptl_absorpt_correction_T_max 1
_exptl_absorpt_correction_T_min 0.541
_exptl_absorpt_correction_type multi-scan
_exptl_absorpt_process_details 'BRUKER SADABS'
_exptl_crystal_colour colourless
_exptl_crystal_density_diffrn 1.373
_exptl_crystal_density_method 'not measured'
_exptl_crystal_description prism
_exptl_crystal_F_000 1208
_exptl_crystal_size_max 0.75
_exptl_crystal_size_mid 0.29
_exptl_crystal_size_min 0.11
_refine_diff_density_max 0.911
_refine_diff_density_min -0.398
_refine_diff_density_rms 0.095
_refine_ls_extinction_method none
_refine_ls_goodness_of_fit_ref 0.997
_refine_ls_hydrogen_treatment mixed
_refine_ls_matrix_type full
_refine_ls_number_parameters 754
_refine_ls_number_reflns 4281
_refine_ls_number_restraints 553
_refine_ls_restrained_S_all 0.99
_refine_ls_R_factor_all 0.1516
_refine_ls_R_factor_gt 0.1011
_refine_ls_shift/su_max 0
_refine_ls_shift/su_mean 0
_refine_ls_structure_factor_coef Fsqd
_refine_ls_weighting_details 'calc w=1/[\s^2^(Fo^2^)+(0.1773P)^2^+0.0000P] where P=(Fo^2^+2Fc^2^)/3'
_refine_ls_weighting_scheme calc
_refine_ls_wR_factor_gt 0.2647
_refine_ls_wR_factor_ref 0.2891
_reflns_number_gt 2364
_reflns_number_total 4281
_reflns_threshold_expression >2\s(I)
_cod_data_source_file c2ob25498k.txt
_cod_data_source_block ba01yra2n
_cod_original_cell_volume 2788.1(16)
_cod_database_code 7152418

loop_
_symmetry_equiv_pos_as_xyz
'x, y, z'
'-x, -y, -z'

loop_
_atom_site_label
_atom_site_type_symbol
_atom_site_fract_x
_atom_site_fract_y
_atom_site_fract_z
_atom_site_U_iso_or_equiv
_atom_site_adp_type
_atom_site_occupancy
_atom_site_symmetry_multiplicity
_atom_site_calc_flag
_atom_site_refinement_flags
_atom_site_disorder_assembly
_atom_site_disorder_group
C1 C 0.2307(9) 0.3665(10) 0.8389(7) 0.036(4) Uani 1 1 d U . .
H1A H 0.1638 0.3287 0.8062 0.043 Uiso 1 1 calc R . .
H1B H 0.2107 0.4317 0.8489 0.043 Uiso 1 1 calc R . .
C2 C 0.2742(9) 0.3270(9) 0.9254(7) 0.028(3) Uani 1 1 d U . .
H2A H 0.3546 0.3348 0.9431 0.033 Uiso 1 1 calc R . .
H2B H 0.2469 0.3642 0.9673 0.033 Uiso 1 1 calc R . .
C3 C 0.3072(9) 0.1587(10) 0.9053(7) 0.026(3) Uani 1 1 d U . .
C4 C 0.3197(9) -0.0181(9) 0.8926(8) 0.024(3) Uani 1 1 d U . .
C5 C 0.2813(9) -0.0430(9) 0.8063(8) 0.029(3) Uani 1 1 d U . .
H5 H 0.2352 -0.0036 0.7725 0.035 Uiso 1 1 calc R . .
C6 C 0.3123(9) -0.1277(9) 0.7702(8) 0.031(4) Uani 1 1 d U . .
H6 H 0.2872 -0.1459 0.7122 0.038 Uiso 1 1 calc R . .
C7 C 0.3775(10) -0.1809(10) 0.8200(8) 0.031(4) Uani 1 1 d U . .
C8 C 0.4163(9) -0.1587(9) 0.9087(8) 0.032(4) Uani 1 1 d U . .
H8 H 0.4598 -0.1999 0.9422 0.038 Uiso 1 1 calc R . .
C9 C 0.3874(9) -0.0735(9) 0.9441(8) 0.030(3) Uani 1 1 d U . .
H9 H 0.4139 -0.0545 1.002 0.036 Uiso 1 1 calc R . .
C10 C 0.1370(8) 0.2042(9) 0.9463(7) 0.024(3) Uani 1 1 d U . .
H10A H 0.1523 0.2142 1.0074 0.029 Uiso 1 1 calc R . .
H10B H 0.1121 0.1376 0.9277 0.029 Uiso 1 1 calc R . .
C11 C 0.0480(9) 0.2656(9) 0.9077(8) 0.031(4) Uani 1 1 d U . .
C12 C 0.0203(9) 0.3464(9) 0.9583(8) 0.029(3) Uani 1 1 d U . .
H12 H 0.0594 0.3617 1.0149 0.035 Uiso 1 1 calc R . .
C13 C -0.0623(10) 0.3979(10) 0.9219(8) 0.039(4) Uani 1 1 d U . .
H13 H -0.0811 0.4479 0.9557 0.047 Uiso 1 1 calc R . .
C14 C -0.1215(10) 0.3831(10) 0.8391(8) 0.036(4) Uani 1 1 d U . .
H14 H -0.1761 0.424 0.8173 0.044 Uiso 1 1 calc R . .
C15 C -0.0996(9) 0.3054(9) 0.7865(8) 0.032(4) Uani 1 1 d U . .
H15 H -0.1386 0.2924 0.7296 0.038 Uiso 1 1 calc R . .
C16 C -0.0166(10) 0.2498(10) 0.8250(8) 0.030(3) Uani 1 1 d U . .
C17 C -0.0576(10) 0.1393(9) 0.6965(8) 0.034(4) Uani 1 1 d U . .
H17A H -0.0561 0.1882 0.6595 0.041 Uiso 1 1 calc R . .
H17B H -0.1332 0.1301 0.7 0.041 Uiso 1 1 calc R . .
C18 C -0.0238(9) 0.0493(9) 0.6604(8) 0.029(3) Uani 1 1 d U . .
H18A H -0.0197 0.0012 0.6989 0.035 Uiso 1 1 calc R . .
H18B H -0.0777 0.0259 0.6072 0.035 Uiso 1 1 calc R . .
C19 C 0.1245(9) -0.0033(9) 0.6026(7) 0.028(3) Uani 1 1 d U . .
C20 C 0.0660(10) -0.0929(9) 0.5718(7) 0.032(4) Uani 1 1 d U . .
H20 H -0.0033 -0.107 0.5795 0.039 Uiso 1 1 calc R . .
C21 C 0.1188(10) -0.1608(10) 0.5281(7) 0.038(4) Uani 1 1 d U . .
H21 H 0.0843 -0.2214 0.5077 0.045 Uiso 1 1 calc R . .
C22 C 0.2200(10) -0.1375(10) 0.5158(8) 0.040(4) Uani 1 1 d U . .
H22 H 0.2516 -0.181 0.4844 0.048 Uiso 1 1 calc R . .
C23 C 0.2743(10) -0.0511(9) 0.5493(7) 0.030(3) Uani 1 1 d U . .
H23 H 0.3444 -0.0385 0.5424 0.036 Uiso 1 1 calc R . .
C24 C 0.2304(9) 0.0182(9) 0.5929(7) 0.022(3) Uani 1 1 d U . .
C25 C 0.2967(9) 0.1111(9) 0.6386(7) 0.031(4) Uani 1 1 d U . .
H25A H 0.2997 0.1149 0.6981 0.037 Uiso 1 1 calc R . .
H25B H 0.3722 0.1082 0.6344 0.037 Uiso 1 1 calc R . .
C26 C 0.1965(9) 0.2603(9) 0.6574(8) 0.035(4) Uani 1 1 d U . .
H26A H 0.1867 0.2269 0.7036 0.042 Uiso 1 1 calc R . .
H26B H 0.1232 0.271 0.6224 0.042 Uiso 1 1 calc R . .
C27 C 0.2580(10) 0.3579(9) 0.6947(7) 0.033(4) Uani 1 1 d U . .
H27A H 0.3125 0.3707 0.6645 0.039 Uiso 1 1 calc R . .
H27B H 0.205 0.407 0.685 0.039 Uiso 1 1 calc R . .
C28 C 0.2507(9) 0.2201(9) 0.5288(8) 0.030(4) Uani 1 1 d U . .
C29 C 0.3201(10) 0.1467(9) 0.4066(8) 0.029(4) Uani 1 1 d U . .
C30 C 0.2341(12) 0.1442(10) 0.3454(9) 0.050(4) Uani 1 1 d U . .
H30 H 0.1667 0.1614 0.354 0.06 Uiso 1 1 calc R . .
C31 C 0.2427(13) 0.1136(11) 0.2612(10) 0.063(5) Uani 1 1 d U . .
H31 H 0.1789 0.107 0.2159 0.075 Uiso 1 1 calc R . .
C32 C 0.3345(11) 0.0957(10) 0.2482(8) 0.035(4) Uani 1 1 d U . .
C33 C 0.4317(13) 0.0917(11) 0.3100(9) 0.064(5) Uani 1 1 d U . .
H33 H 0.496 0.0707 0.2982 0.077 Uiso 1 1 calc R . .
C34 C 0.4269(12) 0.1232(11) 0.3971(10) 0.066(5) Uani 1 1 d U . .
H34 H 0.4897 0.1275 0.4432 0.079 Uiso 1 1 calc R . .
C35 C 0.3940(9) 0.4526(9) 0.8173(8) 0.033(4) Uani 1 1 d U . .
H35A H 0.4161 0.4599 0.8787 0.039 Uiso 1 1 calc R . .
H35B H 0.3547 0.5083 0.7994 0.039 Uiso 1 1 calc R . .
C36 C 0.5000(9) 0.4511(10) 0.7865(8) 0.038(4) Uani 1 1 d U . .
H36A H 0.4794 0.4506 0.7254 0.045 Uiso 1 1 calc R . .
H36B H 0.5472 0.5085 0.8114 0.045 Uiso 1 1 calc R . .
C37 C 0.6273(10) 0.3618(10) 0.8839(8) 0.028(3) Uani 1 1 d U . .
C38 C 0.7489(9) 0.2414(9) 0.9536(8) 0.026(3) Uani 1 1 d U . .
C39 C 0.8021(9) 0.1584(9) 0.9335(8) 0.029(3) Uani 1 1 d U . .
H39 H 0.7881 0.1332 0.8771 0.035 Uiso 1 1 calc R . .
C40 C 0.8700(9) 0.1164(9) 0.9915(8) 0.030(3) Uani 1 1 d U . .
H40 H 0.9031 0.062 0.976 0.035 Uiso 1 1 calc R . .
C41 C 0.8931(10) 0.1528(10) 1.0767(8) 0.035(4) Uani 1 1 d U . .
C42 C 0.8456(10) 0.2351(10) 1.0998(9) 0.040(4) Uani 1 1 d U . .
H42 H 0.8616 0.2603 1.1563 0.048 Uiso 1 1 calc R . .
C43 C 0.7757(10) 0.2782(11) 1.0393(8) 0.046(4) Uani 1 1 d U . .
H43 H 0.7446 0.3337 1.0548 0.055 Uiso 1 1 calc R . .
N1 N 0.3151(7) 0.3654(8) 0.7862(6) 0.026(3) Uani 1 1 d DU . .
H1 H 0.373(6) 0.330(6) 0.809(6) 0.031 Uiso 1 1 d D . .
N2 N 0.2399(7) 0.2257(7) 0.9225(6) 0.027(3) Uani 1 1 d U . .
N3 N 0.2865(8) 0.0693(8) 0.9274(6) 0.032(3) Uani 1 1 d DU . .
H3 H 0.283(8) 0.067(8) 0.979(2) 0.038 Uiso 1 1 d D . .
N4 N 0.4123(9) -0.2732(9) 0.7845(8) 0.050(3) Uani 1 1 d U . .
N5 N 0.5602(8) 0.3691(8) 0.8090(6) 0.030(3) Uani 1 1 d DU . .
H5A H 0.545(8) 0.328(6) 0.765(4) 0.035 Uiso 1 1 d D . .
N6 N 0.6767(8) 0.2782(8) 0.8885(6) 0.036(3) Uani 1 1 d DU . .
H6A H 0.654(6) 0.248(7) 0.837(3) 0.043 Uiso 1 1 d D . .
N7 N 0.9617(9) 0.1058(9) 1.1409(8) 0.046(3) Uani 1 1 d U . .
N8 N 0.2519(7) 0.1976(7) 0.6060(6) 0.022(3) Uani 1 1 d U . .
N9 N 0.3194(9) 0.1641(9) 0.4930(7) 0.047(3) Uani 1 1 d DU . .
H9A H 0.379(6) 0.147(9) 0.526(6) 0.057 Uiso 1 1 d D . .
N10 N 0.3358(11) 0.0661(9) 0.1563(8) 0.055(4) Uani 1 1 d U . .
N11 N 0.5849(10) 0.1748(9) 0.6623(8) 0.047(3) Uani 1 1 d U . .
N12 N 1.1526(9) 0.5753(10) 0.7425(8) 0.079(4) Uani 1 1 d DU . .
C44 C 1.0556(10) 0.5777(10) 0.7377(10) 0.074(5) Uani 1 1 d DU . .
C45 C 0.9446(10) 0.5990(12) 0.7361(10) 0.077(5) Uani 1 1 d DU . .
H45A H 0.8941 0.5468 0.7048 0.115 Uiso 1 1 calc R . .
H45B H 0.9265 0.6561 0.7095 0.115 Uiso 1 1 calc R . .
H45C H 0.9384 0.6086 0.793 0.115 Uiso 1 1 calc R . .
N13 N 0.7564(13) 0.6586(12) 0.8535(11) 0.108(5) Uani 1 1 d U . .
C46 C 0.7027(15) 0.6500(14) 0.7811(14) 0.097(6) Uani 1 1 d U . .
C47 C 0.6387(13) 0.6352(13) 0.6922(10) 0.089(6) Uani 1 1 d U . .
H47A H 0.5635 0.6511 0.6872 0.134 Uiso 1 1 calc R . .
H47B H 0.6393 0.5695 0.6704 0.134 Uiso 1 1 calc R . .
H47C H 0.6712 0.6754 0.6605 0.134 Uiso 1 1 calc R . .
N14 N 0.703(2) 0.430(3) 0.6375(18) 0.177(12) Uani 0.575(10) 1 d PDU A 1
C48 C 0.6253(17) 0.399(2) 0.5791(16) 0.099(9) Uani 0.575(10) 1 d PDU A 1
C49 C 0.5490(14) 0.3468(16) 0.5064(12) 0.119(7) Uani 0.575(10) 1 d PDU A 1
H49A H 0.5565 0.2794 0.5088 0.178 Uiso 0.575(10) 1 calc PR A 1
H49B H 0.5647 0.3645 0.4561 0.178 Uiso 0.575(10) 1 calc PR A 1
H49C H 0.4745 0.3614 0.5056 0.178 Uiso 0.575(10) 1 calc PR A 1
N14B N 0.416(2) 0.460(3) 0.561(2) 0.177(12) Uani 0.425(10) 1 d PDU A 2
C48B C 0.483(3) 0.408(3) 0.5441(14) 0.099(9) Uani 0.425(10) 1 d PDU A 2
C49B C 0.5490(14) 0.3468(16) 0.5064(12) 0.119(7) Uani 0.425(10) 1 d PDU A 2
H49D H 0.5016 0.2986 0.4657 0.178 Uiso 0.425(10) 1 d P A 2
H49E H 0.5986 0.3165 0.5494 0.178 Uiso 0.425(10) 1 d P A 2
H49F H 0.5906 0.3843 0.4784 0.178 Uiso 0.425(10) 1 d P A 2
N15 N 0.9568(16) 0.4040(19) 0.5914(13) 0.092(7) Uani 0.575(10) 1 d PDU A 1
C50 C 0.8784(11) 0.4115(16) 0.5321(12) 0.109(7) Uani 0.575(10) 1 d PDU A 1
C51 C 0.803(2) 0.425(3) 0.4530(13) 0.097(10) Uani 0.575(10) 1 d PDU A 1
H51A H 0.8192 0.3846 0.4084 0.145 Uiso 0.575(10) 1 calc PR A 1
H51B H 0.8103 0.491 0.443 0.145 Uiso 0.575(10) 1 calc PR A 1
H51C H 0.7281 0.4103 0.4544 0.145 Uiso 0.575(10) 1 calc PR A 1
N15B N 0.866(2) 0.393(3) 0.5984(13) 0.092(7) Uani 0.425(10) 1 d PDU A 2
C50B C 0.8784(11) 0.4115(16) 0.5321(12) 0.109(7) Uani 0.425(10) 1 d PDU A 2
C51B C 0.868(3) 0.427(4) 0.4465(14) 0.097(10) Uani 0.425(10) 1 d PDU A 2
H51D H 0.8592 0.3668 0.4119 0.145 Uiso 0.425(10) 1 calc PR A 2
H51E H 0.9341 0.4621 0.4436 0.145 Uiso 0.425(10) 1 calc PR A 2
H51F H 0.8048 0.4634 0.4264 0.145 Uiso 0.425(10) 1 calc PR A 2
O1 O 0.4698(8) -0.3222(8) 0.8305(6) 0.066(3) Uani 1 1 d U . .
O2 O 0.3848(8) -0.2884(7) 0.7066(7) 0.067(3) Uani 1 1 d U . .
O3 O 0.9860(7) 0.1426(7) 1.2174(6) 0.057(3) Uani 1 1 d U . .
O4 O 1.0024(7) 0.0267(7) 1.1243(6) 0.052(3) Uani 1 1 d U . .
O5 O 0.4210(9) 0.0260(8) 0.1507(6) 0.074(3) Uani 1 1 d U . .
O6 O 0.2634(8) 0.0800(7) 0.1013(6) 0.050(3) Uani 1 1 d U . .
O7 O 0.0145(6) 0.1706(6) 0.7791(5) 0.028(2) Uani 1 1 d U . .
O8 O 0.0829(6) 0.0673(6) 0.6469(4) 0.026(2) Uani 1 1 d U . .
O9 O 0.5168(7) 0.2384(7) 0.6598(5) 0.044(3) Uani 1 1 d U . .
O10 O 0.6622(7) 0.1656(6) 0.7241(6) 0.045(3) Uani 1 1 d DU . .
O11 O 0.5682(7) 0.1150(7) 0.5931(6) 0.059(3) Uani 1 1 d U . .
S1 S 0.4108(3) 0.1771(2) 0.8610(2) 0.0293(10) Uani 1 1 d U . .
S2 S 0.6391(3) 0.4488(3) 0.9654(2) 0.0458(12) Uani 1 1 d U . .
S3 S 0.1841(3) 0.3081(3) 0.4838(2) 0.0557(13) Uani 1 1 d U . .

loop_
_atom_site_aniso_label
_atom_site_aniso_U_11
_atom_site_aniso_U_22
_atom_site_aniso_U_33
_atom_site_aniso_U_23
_atom_site_aniso_U_13
_atom_site_aniso_U_12
C1 0.037(5) 0.036(6) 0.037(5) -0.005(4) 0.018(4) 0.002(4)
C2 0.032(5) 0.023(5) 0.029(5) -0.009(4) 0.014(4) -0.002(4)
C3 0.034(5) 0.024(5) 0.023(5) 0.004(4) 0.011(4) -0.002(4)
C4 0.028(5) 0.023(5) 0.021(5) -0.008(4) 0.010(4) 0.001(4)
C5 0.033(5) 0.031(6) 0.026(5) 0.001(4) 0.014(4) -0.001(4)
C6 0.034(5) 0.031(6) 0.030(5) -0.006(4) 0.015(4) -0.003(4)
C7 0.037(5) 0.029(6) 0.031(5) -0.003(4) 0.016(4) 0.001(4)
C8 0.033(5) 0.031(6) 0.033(5) 0.006(4) 0.012(4) 0.001(4)
C9 0.036(5) 0.029(6) 0.028(5) -0.002(4) 0.015(4) -0.002(4)
C10 0.029(5) 0.026(5) 0.020(5) -0.002(4) 0.015(4) -0.006(4)
C11 0.031(5) 0.034(6) 0.030(5) -0.001(4) 0.018(4) -0.009(4)
C12 0.028(5) 0.030(5) 0.028(5) -0.005(4) 0.011(4) -0.003(4)
C13 0.040(5) 0.036(6) 0.043(6) -0.005(4) 0.017(4) -0.005(4)
C14 0.033(5) 0.038(6) 0.040(6) 0.002(4) 0.014(4) 0.002(4)
C15 0.033(5) 0.033(6) 0.030(5) -0.005(4) 0.012(4) -0.004(4)
C16 0.032(5) 0.031(6) 0.030(5) -0.002(4) 0.018(4) -0.005(4)
C17 0.036(5) 0.033(6) 0.035(5) 0.004(4) 0.013(4) 0.000(4)
C18 0.034(5) 0.028(6) 0.028(5) -0.003(4) 0.015(4) 0.000(4)
C19 0.031(5) 0.025(6) 0.027(5) -0.004(4) 0.011(4) 0.003(4)
C20 0.036(5) 0.032(6) 0.032(5) 0.000(4) 0.015(4) -0.001(4)
C21 0.045(5) 0.033(6) 0.034(5) 0.000(4) 0.012(4) -0.003(4)
C22 0.044(5) 0.039(6) 0.040(5) 0.000(4) 0.016(4) 0.002(4)
C23 0.032(5) 0.031(6) 0.031(5) 0.001(4) 0.019(4) 0.004(4)
C24 0.031(5) 0.020(5) 0.019(5) -0.006(4) 0.015(4) 0.000(4)
C25 0.035(5) 0.037(6) 0.024(5) 0.000(4) 0.014(4) 0.000(4)
C26 0.037(5) 0.033(6) 0.034(5) -0.003(4) 0.015(4) -0.001(4)
C27 0.038(5) 0.029(6) 0.034(5) 0.003(4) 0.017(4) -0.008(4)
C28 0.034(5) 0.027(6) 0.030(5) 0.001(4) 0.010(4) 0.003(4)
C29 0.034(5) 0.034(6) 0.024(5) 0.008(4) 0.016(4) -0.005(4)
C30 0.050(6) 0.054(6) 0.050(6) 0.006(5) 0.020(5) 0.006(4)
C31 0.062(6) 0.061(7) 0.060(6) 0.002(5) 0.011(5) 0.001(5)
C32 0.033(5) 0.041(6) 0.031(5) -0.011(4) 0.015(4) 0.001(4)
C33 0.068(6) 0.066(7) 0.062(6) 0.004(5) 0.026(5) 0.006(5)
C34 0.070(6) 0.065(7) 0.063(6) 0.008(5) 0.016(5) 0.003(5)
C35 0.035(5) 0.030(6) 0.036(5) -0.002(4) 0.017(4) -0.003(4)
C36 0.041(5) 0.038(6) 0.039(5) 0.004(4) 0.021(4) -0.005(4)
C37 0.028(5) 0.027(6) 0.033(5) 0.003(4) 0.015(4) 0.004(4)
C38 0.029(5) 0.022(5) 0.026(5) -0.009(4) 0.013(4) -0.005(4)
C39 0.030(5) 0.028(6) 0.032(5) 0.001(4) 0.013(4) 0.000(4)
C40 0.031(5) 0.029(6) 0.031(5) -0.006(4) 0.016(4) -0.004(4)
C41 0.040(5) 0.033(6) 0.034(5) 0.007(5) 0.013(4) 0.002(4)
C42 0.046(5) 0.040(6) 0.035(5) -0.005(4) 0.017(4) 0.003(4)
C43 0.050(6) 0.046(6) 0.042(6) 0.006(5) 0.015(4) 0.002(4)
N1 0.030(4) 0.025(5) 0.025(5) -0.003(4) 0.014(4) -0.004(4)
N2 0.035(4) 0.023(5) 0.028(5) 0.001(4) 0.018(4) -0.005(4)
N3 0.043(4) 0.030(5) 0.027(5) 0.003(4) 0.018(4) -0.004(4)
N4 0.056(5) 0.048(6) 0.043(5) 0.003(4) 0.008(4) -0.002(4)
N5 0.033(4) 0.031(5) 0.030(5) -0.001(4) 0.018(4) 0.001(4)
N6 0.041(5) 0.034(5) 0.036(5) 0.001(4) 0.019(4) 0.001(4)
N7 0.045(5) 0.046(5) 0.047(5) -0.001(4) 0.018(4) -0.003(4)
N8 0.029(4) 0.021(5) 0.020(4) -0.003(4) 0.015(4) 0.002(4)
N9 0.058(5) 0.048(5) 0.041(5) 0.004(4) 0.024(4) 0.001(4)
N10 0.047(5) 0.059(6) 0.062(6) 0.009(4) 0.021(4) 0.003(4)
N11 0.052(5) 0.044(5) 0.049(5) 0.004(4) 0.022(4) -0.005(4)
N12 0.080(6) 0.075(6) 0.079(6) -0.006(4) 0.024(5) 0.007(4)
C44 0.077(7) 0.071(7) 0.071(7) 0.003(5) 0.017(5) 0.007(5)
C45 0.076(7) 0.080(7) 0.077(7) 0.003(5) 0.027(5) 0.006(5)
N13 0.109(7) 0.111(7) 0.103(7) 0.008(5) 0.029(5) 0.003(5)
C46 0.094(8) 0.099(8) 0.098(8) 0.009(5) 0.029(5) 0.007(5)
C47 0.092(7) 0.090(8) 0.085(7) 0.012(5) 0.022(5) 0.006(5)
N14 0.178(12) 0.178(12) 0.175(12) 0.022(4) 0.049(5) 0.007(4)
C48 0.100(9) 0.100(10) 0.098(9) 0.014(4) 0.029(4) 0.004(4)
C49 0.122(8) 0.119(8) 0.118(8) 0.015(4) 0.035(4) 0.006(4)
N14B 0.178(12) 0.178(12) 0.175(12) 0.022(4) 0.049(5) 0.007(4)
C48B 0.100(9) 0.100(10) 0.098(9) 0.014(4) 0.029(4) 0.004(4)
C49B 0.122(8) 0.119(8) 0.118(8) 0.015(4) 0.035(4) 0.006(4)
N15 0.093(8) 0.090(8) 0.092(8) 0.008(4) 0.026(4) 0.007(4)
C50 0.111(8) 0.107(8) 0.108(8) 0.012(4) 0.030(4) 0.008(4)
C51 0.098(10) 0.096(10) 0.096(10) 0.013(4) 0.027(4) 0.006(4)
N15B 0.093(8) 0.090(8) 0.092(8) 0.008(4) 0.026(4) 0.007(4)
C50B 0.111(8) 0.107(8) 0.108(8) 0.012(4) 0.030(4) 0.008(4)
C51B 0.098(10) 0.096(10) 0.096(10) 0.013(4) 0.027(4) 0.006(4)
O1 0.073(5) 0.060(5) 0.066(5) -0.001(4) 0.024(4) 0.012(4)
O2 0.077(5) 0.062(5) 0.060(5) -0.006(4) 0.024(4) 0.002(4)
O3 0.072(5) 0.054(5) 0.046(5) 0.005(4) 0.018(4) -0.003(4)
O4 0.059(4) 0.045(5) 0.055(5) 0.002(4) 0.024(4) 0.004(4)
O5 0.081(5) 0.073(5) 0.070(5) 0.001(4) 0.028(4) 0.002(4)
O6 0.056(4) 0.061(5) 0.039(4) 0.016(4) 0.017(4) 0.001(4)
O7 0.038(4) 0.025(4) 0.025(4) -0.008(3) 0.021(3) -0.005(3)
O8 0.037(4) 0.024(4) 0.023(4) -0.006(3) 0.019(3) 0.000(3)
O9 0.045(4) 0.045(5) 0.041(4) 0.001(4) 0.013(3) 0.014(4)
O10 0.046(4) 0.044(5) 0.048(4) -0.005(4) 0.020(4) 0.004(4)
O11 0.069(5) 0.060(5) 0.049(5) 0.002(4) 0.021(4) 0.009(4)
S1 0.048(2) 0.019(2) 0.027(2) -0.0064(16) 0.0246(17) -0.0054(16)
S2 0.060(2) 0.024(2) 0.056(2) -0.0209(19) 0.0306(19) -0.0027(18)
S3 0.074(3) 0.044(3) 0.053(2) 0.007(2) 0.023(2) 0.004(2)

loop_
_atom_type_symbol
_atom_type_description
_atom_type_scat_dispersion_real
_atom_type_scat_dispersion_imag
_atom_type_scat_source
C C 0.0033 0.0016 'International Tables Vol C Tables 4.2.6.8 and 6.1.1.4'
H H 0 0 'International Tables Vol C Tables 4.2.6.8 and 6.1.1.4'
N N 0.0061 0.0033 'International Tables Vol C Tables 4.2.6.8 and 6.1.1.4'
O O 0.0106 0.006 'International Tables Vol C Tables 4.2.6.8 and 6.1.1.4'
S S 0.1246 0.1234 'International Tables Vol C Tables 4.2.6.8 and 6.1.1.4'

loop_
_geom_angle_atom_site_label_1
_geom_angle_atom_site_label_2
_geom_angle_atom_site_label_3
_geom_angle
N1 C1 C2 113.9(9)
N1 C1 H1A 108.8
C2 C1 H1A 108.8
N1 C1 H1B 108.8
C2 C1 H1B 108.8
H1A C1 H1B 107.7
N2 C2 C1 113.1(9)
N2 C2 H2A 109
C1 C2 H2A 109
N2 C2 H2B 109
C1 C2 H2B 109
H2A C2 H2B 107.8
N2 C3 N3 115.1(10)
N2 C3 S1 125.0(10)
N3 C3 S1 119.9(10)
C9 C4 C5 122.1(12)
C9 C4 N3 120.0(11)
C5 C4 N3 117.9(11)
C4 C5 C6 119.4(12)
C4 C5 H5 120.3
C6 C5 H5 120.3
C7 C6 C5 118.4(13)
C7 C6 H6 120.8
C5 C6 H6 120.8
C6 C7 C8 123.7(13)
C6 C7 N4 120.5(12)
C8 C7 N4 115.8(12)
C9 C8 C7 117.7(12)
C9 C8 H8 121.1
C7 C8 H8 121.1
C4 C9 C8 118.6(12)
C4 C9 H9 120.7
C8 C9 H9 120.7
N2 C10 C11 111.3(10)
N2 C10 H10A 109.4
C11 C10 H10A 109.4
N2 C10 H10B 109.4
C11 C10 H10B 109.4
H10A C10 H10B 108
C16 C11 C12 115.2(12)
C16 C11 C10 124.3(12)
C12 C11 C10 120.4(11)
C13 C12 C11 118.5(12)
C13 C12 H12 120.8
C11 C12 H12 120.8
C12 C13 C14 125.0(13)
C12 C13 H13 117.5
C14 C13 H13 117.5
C13 C14 C15 119.5(13)
C13 C14 H14 120.3
C15 C14 H14 120.3
C16 C15 C14 115.5(12)
C16 C15 H15 122.3
C14 C15 H15 122.3
C15 C16 C11 126.2(12)
C15 C16 O7 121.1(11)
C11 C16 O7 112.6(11)
O7 C17 C18 111.3(10)
O7 C17 H17A 109.4
C18 C17 H17A 109.4
O7 C17 H17B 109.4
C18 C17 H17B 109.4
H17A C17 H17B 108
O8 C18 C17 108.3(10)
O8 C18 H18A 110
C17 C18 H18A 110
O8 C18 H18B 110
C17 C18 H18B 110
H18A C18 H18B 108.4
O8 C19 C24 115.8(10)
O8 C19 C20 121.8(10)
C24 C19 C20 122.3(11)
C19 C20 C21 116.5(11)
C19 C20 H20 121.7
C21 C20 H20 121.7
C22 C21 C20 120.6(12)
C22 C21 H21 119.7
C20 C21 H21 119.7
C23 C22 C21 120.3(13)
C23 C22 H22 119.8
C21 C22 H22 119.8
C22 C23 C24 123.0(12)
C22 C23 H23 118.5
C24 C23 H23 118.5
C23 C24 C19 117.2(11)
C23 C24 C25 122.7(10)
C19 C24 C25 119.8(10)
N8 C25 C24 114.6(9)
N8 C25 H25A 108.6
C24 C25 H25A 108.6
N8 C25 H25B 108.6
C24 C25 H25B 108.6
H25A C25 H25B 107.6
N8 C26 C27 115.4(9)
N8 C26 H26A 108.4
C27 C26 H26A 108.4
N8 C26 H26B 108.4
C27 C26 H26B 108.4
H26A C26 H26B 107.5
N1 C27 C26 114.3(11)
N1 C27 H27A 108.7
C26 C27 H27A 108.7
N1 C27 H27B 108.7
C26 C27 H27B 108.7
H27A C27 H27B 107.6
N8 C28 N9 111.8(12)
N8 C28 S3 124.7(10)
N9 C28 S3 123.3(10)
C30 C29 N9 123.4(12)
C30 C29 C34 123.4(13)
N9 C29 C34 112.9(11)
C29 C30 C31 118.3(14)
C29 C30 H30 120.9
C31 C30 H30 120.9
C32 C31 C30 121.4(14)
C32 C31 H31 119.3
C30 C31 H31 119.3
C31 C32 C33 125.0(14)
C31 C32 N10 117.6(13)
C33 C32 N10 117.1(12)
C32 C33 C34 115.0(13)
C32 C33 H33 122.5
C34 C33 H33 122.5
C29 C34 C33 116.4(13)
C29 C34 H34 121.8
C33 C34 H34 121.8
N1 C35 C36 115.0(10)
N1 C35 H35A 108.5
C36 C35 H35A 108.5
N1 C35 H35B 108.5
C36 C35 H35B 108.5
H35A C35 H35B 107.5
N5 C36 C35 111.3(10)
N5 C36 H36A 109.4
C35 C36 H36A 109.4
N5 C36 H36B 109.4
C35 C36 H36B 109.4
H36A C36 H36B 108
N5 C37 N6 113.2(11)
N5 C37 S2 120.6(11)
N6 C37 S2 126.1(10)
N6 C38 C43 125.8(12)
N6 C38 C39 117.7(11)
C43 C38 C39 116.5(12)
C40 C39 C38 122.2(12)
C40 C39 H39 118.9
C38 C39 H39 118.9
C39 C40 C41 120.3(13)
C39 C40 H40 119.9
C41 C40 H40 119.9
C42 C41 C40 120.0(12)
C42 C41 N7 118.7(12)
C40 C41 N7 121.3(12)
C43 C42 C41 119.3(13)
C43 C42 H42 120.4
C41 C42 H42 120.4
C42 C43 C38 121.7(14)
C42 C43 H43 119.1
C38 C43 H43 119.1
C27 N1 C35 113.3(10)
C27 N1 C1 111.1(8)
C35 N1 C1 108.4(9)
C27 N1 H1 124(7)
C35 N1 H1 88(7)
C1 N1 H1 110(7)
C3 N2 C2 119.0(10)
C3 N2 C10 123.8(10)
C2 N2 C10 117.0(9)
C3 N3 C4 125.0(10)
C3 N3 H3 117(7)
C4 N3 H3 112(7)
O1 N4 O2 124.6(13)
O1 N4 C7 120.0(12)
O2 N4 C7 115.2(12)
C37 N5 C36 124.6(11)
C37 N5 H5A 128(8)
C36 N5 H5A 108(8)
C37 N6 C38 132.1(11)
C37 N6 H6A 105(6)
C38 N6 H6A 122(7)
O3 N7 O4 118.0(12)
O3 N7 C41 120.1(12)
O4 N7 C41 121.8(12)
C28 N8 C25 123.3(10)
C28 N8 C26 118.0(11)
C25 N8 C26 118.6(9)
C28 N9 C29 129.3(11)
C28 N9 H9A 118(8)
C29 N9 H9A 112(8)
O6 N10 O5 125.9(13)
O6 N10 C32 120.8(12)
O5 N10 C32 113.3(12)
O10 N11 O9 124.3(12)
O10 N11 O11 120.0(13)
O9 N11 O11 115.7(12)
N12 C44 C45 169.4(13)
C44 C45 H45A 109.5
C44 C45 H45B 109.5
H45A C45 H45B 109.5
C44 C45 H45C 109.5
H45A C45 H45C 109.5
H45B C45 H45C 109.5
N13 C46 C47 177(2)
C46 C47 H47A 109.5
C46 C47 H47B 109.5
H47A C47 H47B 109.5
C46 C47 H47C 109.5
H47A C47 H47C 109.5
H47B C47 H47C 109.5
N14 C48 C49 167.7(13)
N14 C48 H49E 129(2)
C48 C49 H49D 166(2)
H49A C49 H49D 56.9
H49B C49 H49D 81
H49C C49 H49D 74.5
C48 C49 H49E 56.9(15)
H49A C49 H49E 52.5
H49B C49 H49E 125.2
H49C C49 H49E 125.3
H49D C49 H49E 109(2)
C48 C49 H49F 80.9(18)
H49A C49 H49F 122.4
H49C C49 H49F 120.1
H49D C49 H49F 109.4(19)
H49E C49 H49F 110.0(17)
N15 C50 C51 167.8(12)
H51D C51B H51E 109.5
H51D C51B H51F 109.5
H51E C51B H51F 109.5
C16 O7 C17 116.9(9)
C19 O8 C18 118.6(9)

loop_
_geom_bond_atom_site_label_1
_geom_bond_atom_site_label_2
_geom_bond_distance
C1 N1 1.542(14)
C1 C2 1.554(17)
C1 H1A 0.97
C1 H1B 0.97
C2 N2 1.468(15)
C2 H2A 0.97
C2 H2B 0.97
C3 N2 1.347(14)
C3 N3 1.380(15)
C3 S1 1.681(12)
C4 C9 1.358(16)
C4 C5 1.379(15)
C4 N3 1.429(15)
C5 C6 1.393(16)
C5 H5 0.93
C6 C7 1.308(16)
C6 H6 0.93
C7 C8 1.412(15)
C7 N4 1.498(17)
C8 C9 1.384(17)
C8 H8 0.93
C9 H9 0.93
C10 N2 1.478(13)
C10 C11 1.480(16)
C10 H10A 0.97
C10 H10B 0.97
C11 C16 1.378(15)
C11 C12 1.451(16)
C12 C13 1.328(16)
C12 H12 0.93
C13 C14 1.359(16)
C13 H13 0.93
C14 C15 1.410(16)
C14 H14 0.93
C15 C16 1.378(17)
C15 H15 0.93
C16 O7 1.410(14)
C17 O7 1.433(12)
C17 C18 1.470(16)
C17 H17A 0.97
C17 H17B 0.97
C18 O8 1.432(12)
C18 H18A 0.97
C18 H18B 0.97
C19 O8 1.375(13)
C19 C24 1.406(15)
C19 C20 1.412(16)
C20 C21 1.427(16)
C20 H20 0.93
C21 C22 1.371(15)
C21 H21 0.93
C22 C23 1.360(16)
C22 H22 0.93
C23 C24 1.373(15)
C23 H23 0.93
C24 C25 1.534(16)
C25 N8 1.452(15)
C25 H25A 0.97
C25 H25B 0.97
C26 N8 1.480(14)
C26 C27 1.536(16)
C26 H26A 0.97
C26 H26B 0.97
C27 N1 1.478(14)
C27 H27A 0.97
C27 H27B 0.97
C28 N8 1.343(14)
C28 N9 1.395(16)
C28 S3 1.646(14)
C29 C30 1.259(15)
C29 N9 1.426(15)
C29 C34 1.436(17)
C30 C31 1.448(18)
C30 H30 0.93
C31 C32 1.256(16)
C31 H31 0.93
C32 C33 1.368(17)
C32 N10 1.537(16)
C33 C34 1.480(19)
C33 H33 0.93
C34 H34 0.93
C35 N1 1.504(15)
C35 C36 1.548(15)
C35 H35A 0.97
C35 H35B 0.97
C36 N5 1.427(15)
C36 H36A 0.97
C36 H36B 0.97
C37 N5 1.311(14)
C37 N6 1.348(15)
C37 S2 1.697(13)
C38 N6 1.365(15)
C38 C43 1.402(16)
C38 C39 1.420(16)
C39 C40 1.303(16)
C39 H39 0.93
C40 C41 1.397(15)
C40 H40 0.93
C41 C42 1.387(17)
C41 N7 1.411(16)
C42 C43 1.349(17)
C42 H42 0.93
C43 H43 0.93
N1 H1 0.91(2)
N3 H3 0.863(17)
N4 O1 1.191(13)
N4 O2 1.232(12)
N5 H5A 0.86(2)
N6 H6A 0.88(2)
N7 O3 1.266(12)
N7 O4 1.277(13)
N9 H9A 0.86(2)
N10 O6 1.135(12)
N10 O5 1.247(13)
N11 O10 1.224(12)
N11 O9 1.255(13)
N11 O11 1.312(13)
N12 C44 1.200(11)
C44 C45 1.428(13)
C45 H45A 0.96
C45 H45B 0.96
C45 H45C 0.96
N13 C46 1.19(2)
C46 C47 1.46(2)
C47 H47A 0.96
C47 H47B 0.96
C47 H47C 0.96
N14 C48 1.200(11)
C48 C49 1.428(13)
C48 H49E 1.21(2)
C49 H49A 0.96
C49 H49B 0.96
C49 H49C 0.96
C49 H49D 0.963(19)
C49 H49E 0.96(2)
C49 H49F 0.96(2)
N14B C48B 1.200(11)
N15 C50 1.200(11)
C50 C51 1.428(13)
C51 H51A 0.96
C51 H51B 0.96
C51 H51C 0.96
C51B H51D 0.96
C51B H51E 0.96
C51B H51F 0.96

loop_
_geom_hbond_atom_site_label_D
_geom_hbond_atom_site_label_H
_geom_hbond_atom_site_label_A
_geom_hbond_distance_DH
_geom_hbond_distance_HA
_geom_hbond_distance_DA
_geom_hbond_angle_DHA
_geom_hbond_site_symmetry_A
N3 H3 O6 0.863(17) 2.101(18) 2.957(12) 171(10) 1_556
N5 H5A O9 0.86(2) 1.98(3) 2.834(13) 176(11) .
N6 H6A O10 0.88(2) 2.12(2) 2.960(13) 159(7) .
N9 H9A O9 0.86(2) 2.59(10) 3.216(13) 131(11) .
N9 H9A O11 0.86(2) 2.41(4) 3.243(14) 165(11) .
N1 H1 S1 0.91(2) 2.41(7) 3.176(11) 142(9) .

loop_
_geom_torsion_atom_site_label_1
_geom_torsion_atom_site_label_2
_geom_torsion_atom_site_label_3
_geom_torsion_atom_site_label_4
_geom_torsion
N1 C1 C2 N2 -95.9(11)
C9 C4 C5 C6 0.2(17)
N3 C4 C5 C6 179.8(10)
C4 C5 C6 C7 -0.2(17)
C5 C6 C7 C8 1.6(19)
C5 C6 C7 N4 179.4(10)
C6 C7 C8 C9 -3.0(18)
N4 C7 C8 C9 179.1(10)
C5 C4 C9 C8 -1.7(18)
N3 C4 C9 C8 178.8(10)
C7 C8 C9 C4 2.9(17)
N2 C10 C11 C16 79.4(14)
N2 C10 C11 C12 -103.3(12)
C16 C11 C12 C13 -0.5(17)
C10 C11 C12 C13 -178.0(11)
C11 C12 C13 C14 -2.5(19)
C12 C13 C14 C15 3(2)
C13 C14 C15 C16 -0.5(17)
C14 C15 C16 C11 -2.5(18)
C14 C15 C16 O7 -179.1(10)
C12 C11 C16 C15 3.0(18)
C10 C11 C16 C15 -179.6(12)
C12 C11 C16 O7 179.9(9)
C10 C11 C16 O7 -2.7(16)
O7 C17 C18 O8 -65.5(13)
O8 C19 C20 C21 -178.9(10)
C24 C19 C20 C21 -1.4(18)
C19 C20 C21 C22 -1.5(19)
C20 C21 C22 C23 4(2)
C21 C22 C23 C24 -3(2)
C22 C23 C24 C19 0.2(19)
C22 C23 C24 C25 173.4(12)
O8 C19 C24 C23 179.7(11)
C20 C19 C24 C23 2.0(18)
O8 C19 C24 C25 6.4(16)
C20 C19 C24 C25 -171.3(12)
C23 C24 C25 N8 117.3(13)
C19 C24 C25 N8 -69.8(14)
N8 C26 C27 N1 -104.4(12)
N9 C29 C30 C31 -172.0(13)
C34 C29 C30 C31 2(2)
C29 C30 C31 C32 -4(2)
C30 C31 C32 C33 8(2)
C30 C31 C32 N10 -178.5(12)
C31 C32 C33 C34 -8(2)
N10 C32 C33 C34 178.5(12)
C30 C29 C34 C33 -2(2)
N9 C29 C34 C33 172.2(12)
C32 C33 C34 C29 5(2)
N1 C35 C36 N5 -56.7(14)
N6 C38 C39 C40 -178.1(11)
C43 C38 C39 C40 2.0(18)
C38 C39 C40 C41 -0.3(18)
C39 C40 C41 C42 -1.3(18)
C39 C40 C41 N7 176.7(11)
C40 C41 C42 C43 1.1(19)
N7 C41 C42 C43 -177.0(11)
C41 C42 C43 C38 0.7(19)
N6 C38 C43 C42 177.9(12)
C39 C38 C43 C42 -2.2(18)
C26 C27 N1 C35 167.7(10)
C26 C27 N1 C1 -70.0(13)
C36 C35 N1 C27 -70.0(14)
C36 C35 N1 C1 166.2(10)
C2 C1 N1 C27 152.7(11)
C2 C1 N1 C35 -82.2(13)
N3 C3 N2 C2 162.1(9)
S1 C3 N2 C2 -17.6(15)
N3 C3 N2 C10 -12.4(15)
S1 C3 N2 C10 168.0(8)
C1 C2 N2 C3 91.8(12)
C1 C2 N2 C10 -93.4(11)
C11 C10 N2 C3 -141.7(11)
C11 C10 N2 C2 43.7(13)
N2 C3 N3 C4 158.8(11)
S1 C3 N3 C4 -21.5(15)
C9 C4 N3 C3 120.7(13)
C5 C4 N3 C3 -58.9(15)
C6 C7 N4 O1 -178.4(12)
C8 C7 N4 O1 -0.4(17)
C6 C7 N4 O2 7.1(17)
C8 C7 N4 O2 -174.9(10)
N6 C37 N5 C36 -178.3(10)
S2 C37 N5 C36 5.7(16)
C35 C36 N5 C37 -80.4(14)
N5 C37 N6 C38 -178.4(11)
S2 C37 N6 C38 -2.5(19)
C43 C38 N6 C37 12(2)
C39 C38 N6 C37 -168.2(12)
C42 C41 N7 O3 -5.4(18)
C40 C41 N7 O3 176.5(10)
C42 C41 N7 O4 175.6(11)
C40 C41 N7 O4 -2.5(18)
N9 C28 N8 C25 -14.1(15)
S3 C28 N8 C25 170.1(8)
N9 C28 N8 C26 171.0(9)
S3 C28 N8 C26 -4.8(15)
C24 C25 N8 C28 -67.5(14)
C24 C25 N8 C26 107.4(11)
C27 C26 N8 C28 -73.1(14)
C27 C26 N8 C25 111.7(12)
N8 C28 N9 C29 161.6(11)
S3 C28 N9 C29 -22.5(18)
C30 C29 N9 C28 -32(2)
C34 C29 N9 C28 153.8(13)
C31 C32 N10 O6 17(2)
C33 C32 N10 O6 -169.1(14)
C31 C32 N10 O5 -162.1(14)
C33 C32 N10 O5 11.8(18)
C15 C16 O7 C17 -12.1(16)
C11 C16 O7 C17 170.9(9)
C18 C17 O7 C16 -172.6(10)
C24 C19 O8 C18 -178.8(10)
C20 C19 O8 C18 -1.2(17)
C17 C18 O8 C19 -171.0(10)
